data_1100980
loop_
_publ_author_name
'Ruili Sang'
'Li Xu'

_publ_section_title
;

A Series of Single, Double, and Triple Me2biim-Bridged Dinuclear,

Trinuclear, and Polymeric Complexes: Syntheses, Crystal Structures, and

Luminescent Properties

;
_journal_name_full 'Inorganic Chemistry'
_journal_page_first 3731
_journal_page_last 3737
_journal_paper_doi 10.1021/ic048280x
_journal_volume 44
_journal_year 2005
_chemical_formula_sum 'C64 H86 Cd3 Cl6 N32 O27'
_chemical_formula_weight 2285.55
_chemical_name_common '[Cd3(Mebiim)8][ClO4]12'
_space_group_IT_number 2
_symmetry_cell_setting triclinic
_symmetry_space_group_name_Hall '-P 1'
_symmetry_space_group_name_H-M 'P -1'
_atom_sites_solution_hydrogens geom
_atom_sites_solution_primary direct
_atom_sites_solution_secondary difmap
_cell_angle_alpha 77.647(5)
_cell_angle_beta 79.185(5)
_cell_angle_gamma 86.666(7)
_cell_formula_units_Z 2
_cell_length_a 13.681(3)
_cell_length_b 15.381(4)
_cell_length_c 21.740(5)
_cell_measurement_reflns_used 7473
_cell_measurement_temperature 293(2)
_cell_measurement_theta_max 27.4835
_cell_measurement_theta_min 3.0132
_cell_volume 4388.6(18)
_computing_structure_refinement 'SHELXL-97 (Sheldrick, 1997)'
_computing_structure_solution 'SHELXS-97 (Sheldrick, 1990)'
_diffrn_ambient_temperature 293(2)
_diffrn_measured_fraction_theta_full 0.964
_diffrn_measured_fraction_theta_max 0.964
_diffrn_radiation_monochromator graphite
_diffrn_radiation_source 'fine-focus sealed tube'
_diffrn_radiation_type MoK\a
_diffrn_radiation_wavelength 0.71073
_diffrn_reflns_av_R_equivalents 0.0260
_diffrn_reflns_av_sigmaI/netI 0.0561
_diffrn_reflns_limit_h_max 17
_diffrn_reflns_limit_h_min -15
_diffrn_reflns_limit_k_max 19
_diffrn_reflns_limit_k_min -19
_diffrn_reflns_limit_l_max 25
_diffrn_reflns_limit_l_min -28
_diffrn_reflns_number 33173
_diffrn_reflns_theta_full 27.48
_diffrn_reflns_theta_max 27.48
_diffrn_reflns_theta_min 3.06
_exptl_absorpt_coefficient_mu 0.998
_exptl_absorpt_correction_T_max 1.0000
_exptl_absorpt_correction_T_min 0.8035
_exptl_absorpt_correction_type multi-scan
_exptl_crystal_colour colorless
_exptl_crystal_density_diffrn 1.730
_exptl_crystal_density_method 'not measured'
_exptl_crystal_description prism
_exptl_crystal_F_000 2312
_exptl_crystal_size_max 0.25
_exptl_crystal_size_mid 0.20
_exptl_crystal_size_min 0.10
_refine_diff_density_max 1.889
_refine_diff_density_min -1.731
_refine_diff_density_rms 0.124
_refine_ls_extinction_method none
_refine_ls_goodness_of_fit_ref 1.231
_refine_ls_hydrogen_treatment mixed
_refine_ls_matrix_type full
_refine_ls_number_parameters 1237
_refine_ls_number_reflns 19394
_refine_ls_number_restraints 0
_refine_ls_restrained_S_all 1.231
_refine_ls_R_factor_all 0.0799
_refine_ls_R_factor_gt 0.0632
_refine_ls_shift/su_max 0.060
_refine_ls_shift/su_mean 0.003
_refine_ls_structure_factor_coef Fsqd
_refine_ls_weighting_details 'calc w=1/[\s^2^(Fo^2^)+(0.0900P)^2^+0.0000P] where P=(Fo^2^+2Fc^2^)/3'
_refine_ls_weighting_scheme calc
_refine_ls_wR_factor_gt 0.1599
_refine_ls_wR_factor_ref 0.1725
_reflns_number_gt 15535
_reflns_number_total 19394
_reflns_threshold_expression >2sigma(I)
_cod_data_source_file ic048280xsi20041208_095610_7.cif
_cod_data_source_block '[Cd3(Mebiim)8][ClO4]12(7)'
_cod_original_cell_volume 4388.3(19)
_cod_database_code 1100980

loop_
_symmetry_equiv_pos_as_xyz
'x, y, z'
'-x, -y, -z'

loop_
_atom_site_label
_atom_site_type_symbol
_atom_site_fract_x
_atom_site_fract_y
_atom_site_fract_z
_atom_site_U_iso_or_equiv
_atom_site_adp_type
_atom_site_occupancy
_atom_site_symmetry_multiplicity
_atom_site_calc_flag
_atom_site_refinement_flags
_atom_site_disorder_assembly
_atom_site_disorder_group
Cd1 Cd 0.5000 1.0000 0.0000 0.02048(10) Uani 1 2 d S . .
Cd2 Cd 0.66264(3) 0.70362(2) 0.02253(2) 0.03915(12) Uani 1 1 d . . .
Cd3 Cd 0.89318(2) 0.28802(2) 0.384290(16) 0.02688(10) Uani 1 1 d . . .
Cd4 Cd 1.0000 0.5000 0.5000 0.02243(11) Uani 1 2 d S . .
Cl1 Cl 0.75889(11) 0.56386(10) -0.10148(9) 0.0575(4) Uani 1 1 d . . .
Cl2 Cl 1.36673(9) 0.22497(7) 0.59969(6) 0.0327(2) Uani 1 1 d . . .
Cl3 Cl 0.46163(9) 0.47856(9) 0.32113(6) 0.0398(3) Uani 1 1 d . . .
Cl4 Cl 0.08026(10) 0.82486(9) 0.21452(7) 0.0484(4) Uani 1 1 d . . .
Cl5 Cl 0.87792(14) 0.15534(12) 0.11340(12) 0.0753(6) Uani 1 1 d . . .
Cl6 Cl 0.3604(3) 1.04741(16) 0.3644(2) 0.1523(18) Uani 1 1 d . . .
O1 O 0.9130(4) 0.2867(3) 0.2689(2) 0.0638(13) Uani 1 1 d . . .
O2 O 1.3775(3) 0.3046(2) 0.6214(2) 0.0510(10) Uani 1 1 d . . .
O3 O 1.2656(3) 0.2180(3) 0.59146(19) 0.0467(9) Uani 1 1 d . . .
O4 O 1.4308(3) 0.2247(3) 0.5399(2) 0.0589(12) Uani 1 1 d . . .
O5 O 1.3875(4) 0.1507(3) 0.6479(3) 0.0690(15) Uani 1 1 d . . .
O6 O 0.5175(4) 0.5528(3) 0.2826(2) 0.0655(14) Uani 1 1 d . . .
O7 O 0.3987(8) 0.4920(6) 0.3775(4) 0.095(3) Uani 0.70 1 d P . .
O7B O 0.3697(8) 0.5076(12) 0.3278(8) 0.059(5) Uani 0.30 1 d P . .
O8 O 0.5245(5) 0.4057(5) 0.3301(4) 0.066(2) Uani 0.70 1 d P . .
O8B O 0.4703(14) 0.3951(10) 0.3037(8) 0.062(4) Uani 0.30 1 d P . .
O9 O 0.3906(5) 0.4574(6) 0.2804(4) 0.073(2) Uani 0.70 1 d P . .
O9B O 0.4975(11) 0.4658(11) 0.3843(6) 0.054(4) Uani 0.30 1 d P . .
O11 O 0.6833(4) 0.6155(3) -0.0700(3) 0.0686(14) Uani 1 1 d . . .
O12 O 0.7161(4) 0.5148(4) -0.1370(3) 0.0867(18) Uani 1 1 d . . .
O13 O 0.8040(4) 0.5042(4) -0.0549(4) 0.0909(19) Uani 1 1 d . . .
O14 O 0.8330(5) 0.6215(4) -0.1433(3) 0.099(2) Uani 1 1 d . . .
O10 O 0.1017(5) 0.7369(5) 0.2341(6) 0.139(4) Uani 1 1 d . . .
O15 O 0.1225(7) 0.8491(7) 0.2690(4) 0.148(4) Uani 1 1 d . . .
O16 O -0.0158(5) 0.8559(4) 0.2329(3) 0.108(2) Uani 1 1 d . . .
O17 O 0.1406(6) 0.8741(4) 0.1615(3) 0.104(2) Uani 1 1 d . . .
O18 O 0.8841(15) 0.0662(6) 0.1300(6) 0.240(8) Uani 1 1 d . . .
O19 O 0.7815(6) 0.1723(14) 0.1192(6) 0.243(8) Uani 1 1 d . . .
O20 O 0.9296(5) 0.1897(9) 0.0581(5) 0.202(6) Uani 1 1 d . . .
O21 O 0.9198(6) 0.1806(8) 0.1605(6) 0.180(5) Uani 1 1 d . . .
O22 O 0.4025(8) 0.9968(7) 0.4098(4) 0.159(4) Uani 1 1 d . . .
O23 O 0.2574(9) 1.0578(9) 0.3722(7) 0.206(6) Uani 1 1 d . . .
O24 O 0.3793(10) 0.9731(8) 0.3167(5) 0.190(5) Uani 1 1 d . . .
O25 O 0.3911(17) 1.1230(12) 0.3357(19) 0.32(2) Uani 0.60 1 d P . .
O1W O 0.5516(5) 0.2461(5) 0.2778(3) 0.098(2) Uani 1 1 d . . .
O2W O 0.7498(11) 0.1840(8) 0.2519(7) 0.092(4) Uani 0.50 1 d P . .
O3W O 0.7443(8) 0.2798(8) 0.2232(5) 0.068(3) Uani 0.50 1 d P . .
O4W O 0.0349(16) 0.7737(14) 0.1739(11) 0.176(11) Uani 0.50 1 d P . .
N1 N 0.6306(3) 0.5616(3) 0.0795(3) 0.0458(12) Uani 1 1 d . . .
N2 N 0.6721(4) 0.4477(3) 0.1507(2) 0.0473(12) Uani 1 1 d . . .
N3 N 0.8199(3) 0.6366(3) 0.0534(3) 0.0488(12) Uani 1 1 d . . .
N4 N 0.8937(3) 0.5090(3) 0.0884(2) 0.0414(10) Uani 1 1 d . . .
N5 N 0.2655(3) 1.1920(3) 0.0596(2) 0.0451(12) Uani 1 1 d . . .
N6 N 0.2365(3) 1.0980(4) 0.1529(3) 0.0510(13) Uani 1 1 d . . .
N7 N 0.4868(3) 1.0970(3) 0.07538(17) 0.0266(8) Uani 1 1 d . . .
N8 N 0.4487(4) 1.1813(3) 0.1478(2) 0.0464(12) Uani 1 1 d . . .
N9 N 0.4962(3) 0.7093(3) 0.0115(2) 0.0332(9) Uani 1 1 d . . .
N10 N 0.3314(3) 0.7128(3) 0.0299(2) 0.0352(9) Uani 1 1 d . . .
N11 N 0.4445(3) 0.8786(2) 0.08371(17) 0.0269(8) Uani 1 1 d . . .
N12 N 0.3801(3) 0.7618(3) 0.15517(19) 0.0355(10) Uani 1 1 d . . .
N13 N 0.6441(3) 0.7653(3) 0.1108(2) 0.0363(10) Uani 1 1 d . . .
N14 N 0.6623(5) 0.8520(3) 0.1765(3) 0.0617(17) Uani 1 1 d . . .
N15 N 0.6678(3) 0.9674(2) 0.0161(2) 0.0306(9) Uani 1 1 d . . .
N16 N 0.8135(4) 0.9281(3) 0.0456(3) 0.0585(16) Uani 1 1 d . . .
N17 N 0.7378(3) 0.2206(3) 0.3854(3) 0.0421(11) Uani 1 1 d . . .
N18 N 0.6647(3) 0.0895(3) 0.4172(3) 0.0445(11) Uani 1 1 d . . .
N19 N 0.9298(3) 0.1303(3) 0.3825(2) 0.0390(10) Uani 1 1 d . . .
N20 N 0.8777(3) 0.0352(2) 0.3332(2) 0.0296(8) Uani 1 1 d . . .
N21 N 0.8398(3) 0.2590(3) 0.4929(2) 0.0308(8) Uani 1 1 d . . .
N22 N 0.7558(3) 0.2612(3) 0.5900(2) 0.0417(10) Uani 1 1 d . . .
N23 N 1.1662(3) 0.5271(2) 0.50576(17) 0.0264(8) Uani 1 1 d . . .
N24 N 1.3224(3) 0.5656(3) 0.4973(2) 0.0357(9) Uani 1 1 d . . .
N25 N 0.8423(3) 0.4319(3) 0.3534(2) 0.0296(8) Uani 1 1 d . . .
N26 N 0.8334(3) 0.5768(2) 0.31479(19) 0.0272(8) Uani 1 1 d . . .
N27 N 1.0446(3) 0.5069(2) 0.38719(17) 0.0234(7) Uani 1 1 d . . .
N28 N 1.0650(3) 0.5246(2) 0.28190(18) 0.0267(8) Uani 1 1 d . . .
N29 N 1.0608(3) 0.3023(3) 0.37315(19) 0.0280(8) Uani 1 1 d . . .
N30 N 1.2131(3) 0.2943(3) 0.3950(2) 0.0354(9) Uani 1 1 d . . .
N31 N 1.0325(3) 0.3423(2) 0.52137(18) 0.0269(8) Uani 1 1 d . . .
N32 N 1.0717(3) 0.1992(3) 0.5272(2) 0.0338(9) Uani 1 1 d . . .
C1 C 0.7043(4) 0.5194(3) 0.1043(3) 0.0361(11) Uani 1 1 d . . .
C2 C 0.5693(5) 0.4469(4) 0.1546(3) 0.0464(14) Uani 1 1 d . . .
H22A H 0.5256 0.4056 0.1821 0.056 Uiso 1 1 calc R . .
C3 C 0.5453(4) 0.5173(3) 0.1112(3) 0.0467(14) Uani 1 1 d . . .
H23A H 0.4813 0.5334 0.1038 0.056 Uiso 1 1 calc R . .
C4 C 0.7181(10) 0.3952(9) 0.1969(6) 0.131(5) Uani 1 1 d . . .
H24A H 0.7885 0.4050 0.1863 0.196 Uiso 1 1 calc R . .
H24B H 0.7057 0.3337 0.1991 0.196 Uiso 1 1 calc R . .
H24C H 0.6923 0.4102 0.2376 0.196 Uiso 1 1 calc R . .
C5 C 0.8052(4) 0.5531(3) 0.0834(3) 0.0383(11) Uani 1 1 d . . .
C6 C 0.9211(4) 0.6465(4) 0.0405(4) 0.0574(18) Uani 1 1 d . . .
H18A H 0.9536 0.6993 0.0206 0.069 Uiso 1 1 calc R . .
C7 C 0.9669(4) 0.5679(4) 0.0610(3) 0.0503(15) Uani 1 1 d . . .
H19A H 1.0351 0.5567 0.0570 0.060 Uiso 1 1 calc R . .
C8 C 0.9090(6) 0.4129(5) 0.1076(5) 0.082(3) Uani 1 1 d . . .
H20A H 0.8460 0.3852 0.1253 0.123 Uiso 1 1 calc R . .
H20B H 0.9513 0.4010 0.1392 0.123 Uiso 1 1 calc R . .
H20C H 0.9399 0.3895 0.0710 0.123 Uiso 1 1 calc R . .
C9 C 0.3076(4) 1.1405(4) 0.1046(3) 0.0373(11) Uani 1 1 d . . .
C10 C 0.1466(4) 1.1224(5) 0.1362(4) 0.067(2) Uani 1 1 d . . .
H30A H 0.0848 1.1031 0.1596 0.080 Uiso 1 1 calc R . .
C11 C 0.1637(4) 1.1793(5) 0.0798(4) 0.068(2) Uani 1 1 d . . .
H11B H 0.1148 1.2065 0.0573 0.081 Uiso 1 1 calc R . .
C12 C 0.2507(5) 1.0376(5) 0.2112(3) 0.0551(16) Uani 1 1 d . . .
H32A H 0.1872 1.0174 0.2357 0.083 Uiso 1 1 calc R . .
H32B H 0.2837 1.0677 0.2357 0.083 Uiso 1 1 calc R . .
H32C H 0.2907 0.9875 0.2010 0.083 Uiso 1 1 calc R . .
C13 C 0.4128(4) 1.1383(3) 0.1085(2) 0.0308(10) Uani 1 1 d . . .
C14 C 0.5491(5) 1.1680(4) 0.1396(3) 0.0480(14) Uani 1 1 d . . .
H26A H 0.5931 1.1895 0.1604 0.058 Uiso 1 1 calc R . .
C15 C 0.5723(4) 1.1160(3) 0.0941(2) 0.0340(10) Uani 1 1 d . . .
H27A H 0.6361 1.0968 0.0785 0.041 Uiso 1 1 calc R . .
C16 C 0.3873(6) 1.2352(6) 0.1904(4) 0.072(2) Uani 1 1 d . . .
H28A H 0.3186 1.2333 0.1866 0.109 Uiso 1 1 calc R . .
H28B H 0.4090 1.2957 0.1781 0.109 Uiso 1 1 calc R . .
H28C H 0.3945 1.2114 0.2339 0.109 Uiso 1 1 calc R . .
C17 C 0.4154(3) 0.7420(3) 0.0432(2) 0.0285(9) Uani 1 1 d . . .
C18 C 0.4619(4) 0.6554(4) -0.0236(3) 0.0462(14) Uani 1 1 d . . .
H10A H 0.5022 0.6229 -0.0504 0.055 Uiso 1 1 calc R . .
C19 C 0.3620(4) 0.6572(4) -0.0130(3) 0.0459(14) Uani 1 1 d . . .
H11A H 0.3213 0.6272 -0.0309 0.055 Uiso 1 1 calc R . .
C20 C 0.2280(4) 0.7335(4) 0.0549(3) 0.0448(13) Uani 1 1 d . . .
H12A H 0.2260 0.7744 0.0828 0.067 Uiso 1 1 calc R . .
H12B H 0.1950 0.6798 0.0782 0.067 Uiso 1 1 calc R . .
H12C H 0.1949 0.7600 0.0200 0.067 Uiso 1 1 calc R . .
C21 C 0.4127(3) 0.7960(3) 0.0917(2) 0.0234(8) Uani 1 1 d . . .
C22 C 0.4318(4) 0.8966(3) 0.1441(2) 0.0357(11) Uani 1 1 d . . .
H15A H 0.4475 0.9499 0.1534 0.043 Uiso 1 1 calc R . .
C23 C 0.3929(5) 0.8250(4) 0.1879(2) 0.0439(13) Uani 1 1 d . . .
H14A H 0.3778 0.8199 0.2321 0.053 Uiso 1 1 calc R . .
C24 C 0.3429(4) 0.6714(3) 0.1848(3) 0.0445(13) Uani 1 1 d . . .
H16A H 0.3388 0.6396 0.1519 0.067 Uiso 1 1 calc R . .
H16B H 0.2781 0.6755 0.2103 0.067 Uiso 1 1 calc R . .
H16C H 0.3877 0.6403 0.2115 0.067 Uiso 1 1 calc R . .
C25 C 0.6697(4) 0.8460(3) 0.1148(3) 0.0388(12) Uani 1 1 d . . .
C26 C 0.6265(6) 0.7723(4) 0.2137(3) 0.0614(19) Uani 1 1 d . . .
H2A H 0.6124 0.7574 0.2582 0.074 Uiso 1 1 calc R . .
C27 C 0.6160(4) 0.7202(4) 0.1729(3) 0.0470(14) Uani 1 1 d . . .
H3A H 0.5931 0.6622 0.1850 0.056 Uiso 1 1 calc R . .
C28 C 0.6791(11) 0.9307(6) 0.2006(4) 0.131(6) Uani 1 1 d . . .
H4A H 0.7015 0.9784 0.1652 0.196 Uiso 1 1 calc R . .
H4B H 0.7286 0.9169 0.2273 0.196 Uiso 1 1 calc R . .
H4C H 0.6180 0.9482 0.2250 0.196 Uiso 1 1 calc R . .
C29 C 0.7143(4) 0.9145(3) 0.0594(3) 0.0399(13) Uani 1 1 d . . .
C30 C 0.7421(4) 1.0144(3) -0.0268(3) 0.0411(13) Uani 1 1 d . . .
H7A H 0.7327 1.0564 -0.0630 0.049 Uiso 1 1 calc R . .
C31 C 0.8304(4) 0.9916(4) -0.0093(4) 0.0588(19) Uani 1 1 d . . .
H6A H 0.8917 1.0148 -0.0306 0.071 Uiso 1 1 calc R . .
C32 C 0.8905(6) 0.8810(5) 0.0803(5) 0.091(3) Uani 1 1 d . . .
H8A H 0.9548 0.9038 0.0593 0.136 Uiso 1 1 calc R . .
H8B H 0.8895 0.8185 0.0807 0.136 Uiso 1 1 calc R . .
H8C H 0.8774 0.8899 0.1235 0.136 Uiso 1 1 calc R . .
C33 C 0.7506(4) 0.1326(3) 0.3895(3) 0.0378(12) Uani 1 1 d . . .
C34 C 0.5948(5) 0.1521(4) 0.4327(4) 0.0546(16) Uani 1 1 d . . .
H34A H 0.5290 0.1420 0.4528 0.066 Uiso 1 1 calc R . .
C35 C 0.6405(4) 0.2324(4) 0.4130(3) 0.0496(15) Uani 1 1 d . . .
H35A H 0.6102 0.2869 0.4177 0.060 Uiso 1 1 calc R . .
C36 C 0.6468(5) -0.0057(4) 0.4357(3) 0.0547(16) Uani 1 1 d . . .
H36A H 0.7053 -0.0377 0.4202 0.082 Uiso 1 1 calc R . .
H36B H 0.5921 -0.0193 0.4177 0.082 Uiso 1 1 calc R . .
H36C H 0.6310 -0.0229 0.4815 0.082 Uiso 1 1 calc R . .
C37 C 0.8498(4) 0.0964(3) 0.3690(2) 0.0328(10) Uani 1 1 d . . .
C38 C 1.0109(4) 0.0892(3) 0.3521(3) 0.0360(11) Uani 1 1 d . . .
H38A H 1.0769 0.1010 0.3519 0.043 Uiso 1 1 calc R . .
C39 C 0.9811(4) 0.0295(3) 0.3228(3) 0.0346(11) Uani 1 1 d . . .
H39A H 1.0215 -0.0081 0.3001 0.042 Uiso 1 1 calc R . .
C40 C 0.8147(4) -0.0117(4) 0.3033(3) 0.0426(13) Uani 1 1 d . . .
H40A H 0.7459 0.0013 0.3182 0.064 Uiso 1 1 calc R . .
H40B H 0.8271 -0.0746 0.3145 0.064 Uiso 1 1 calc R . .
H40C H 0.8301 0.0078 0.2576 0.064 Uiso 1 1 calc R . .
C41 C 0.7931(3) 0.3109(3) 0.5310(2) 0.0322(10) Uani 1 1 d . . .
C42 C 0.7803(5) 0.1739(4) 0.5879(3) 0.0501(15) Uani 1 1 d . . .
H42A H 0.7640 0.1248 0.6211 0.060 Uiso 1 1 calc R . .
C43 C 0.8320(4) 0.1723(3) 0.5291(3) 0.0402(12) Uani 1 1 d . . .
H43A H 0.8583 0.1215 0.5149 0.048 Uiso 1 1 calc R . .
C44 C 0.7014(5) 0.2941(5) 0.6449(3) 0.0557(16) Uani 1 1 d . . .
H44A H 0.6845 0.2449 0.6803 0.084 Uiso 1 1 calc R . .
H44B H 0.6416 0.3243 0.6341 0.084 Uiso 1 1 calc R . .
H44C H 0.7420 0.3346 0.6564 0.084 Uiso 1 1 calc R . .
C45 C 1.2297(3) 0.5940(3) 0.4886(2) 0.0268(9) Uani 1 1 d . . .
C46 C 1.3191(4) 0.4761(3) 0.5218(3) 0.0365(11) Uani 1 1 d . . .
H62A H 1.3718 0.4387 0.5327 0.044 Uiso 1 1 calc R . .
C47 C 1.2232(3) 0.4527(3) 0.5268(2) 0.0311(10) Uani 1 1 d . . .
H63A H 1.1992 0.3953 0.5421 0.037 Uiso 1 1 calc R . .
C48 C 1.4131(4) 0.6173(4) 0.4824(3) 0.0423(13) Uani 1 1 d . . .
H64A H 1.4680 0.5789 0.4931 0.063 Uiso 1 1 calc R . .
H64B H 1.4048 0.6633 0.5067 0.063 Uiso 1 1 calc R . .
H64C H 1.4261 0.6437 0.4375 0.063 Uiso 1 1 calc R . .
C49 C 0.8913(3) 0.5072(3) 0.3378(2) 0.0236(8) Uani 1 1 d . . .
C50 C 0.7485(4) 0.4542(3) 0.3395(3) 0.0361(11) Uani 1 1 d . . .
H55A H 0.6971 0.4145 0.3457 0.043 Uiso 1 1 calc R . .
C51 C 0.7429(4) 0.5427(3) 0.3155(3) 0.0342(11) Uani 1 1 d . . .
H54A H 0.6881 0.5744 0.3020 0.041 Uiso 1 1 calc R . .
C52 C 0.8604(4) 0.6708(3) 0.2943(3) 0.0332(10) Uani 1 1 d . . .
H56A H 0.9281 0.6771 0.2984 0.050 Uiso 1 1 calc R . .
H56B H 0.8173 0.7052 0.3206 0.050 Uiso 1 1 calc R . .
H56C H 0.8534 0.6917 0.2504 0.050 Uiso 1 1 calc R . .
C53 C 0.9983(3) 0.5147(3) 0.3374(2) 0.0234(8) Uani 1 1 d . . .
C54 C 1.1449(3) 0.5113(3) 0.3611(2) 0.0289(10) Uani 1 1 d . . .
H59A H 1.1960 0.5071 0.3844 0.035 Uiso 1 1 calc R . .
C55 C 1.1577(3) 0.5225(3) 0.2965(2) 0.0282(9) Uani 1 1 d . . .
H55 H 1.2178 0.5277 0.2678 0.034 Uiso 1 1 calc R . .
C56 C 1.0411(4) 0.5330(4) 0.2176(2) 0.0377(11) Uani 1 1 d . . .
H60A H 0.9701 0.5341 0.2205 0.057 Uiso 1 1 calc R . .
H60B H 1.0694 0.4832 0.1999 0.057 Uiso 1 1 calc R . .
H60C H 1.0681 0.5872 0.1905 0.057 Uiso 1 1 calc R . .
C57 C 1.1149(4) 0.2948(3) 0.4199(2) 0.0281(9) Uani 1 1 d . . .
C58 C 1.1289(4) 0.3080(3) 0.3175(2) 0.0328(10) Uani 1 1 d . . .
H47A H 1.1131 0.3144 0.2769 0.039 Uiso 1 1 calc R . .
C59 C 1.2229(4) 0.3028(4) 0.3305(3) 0.0412(12) Uani 1 1 d . . .
H46A H 1.2821 0.3046 0.3011 0.049 Uiso 1 1 calc R . .
C60 C 1.2967(4) 0.2853(5) 0.4306(3) 0.0562(17) Uani 1 1 d . . .
H48A H 1.2709 0.2795 0.4754 0.084 Uiso 1 1 calc R . .
H48B H 1.3373 0.3370 0.4156 0.084 Uiso 1 1 calc R . .
H48C H 1.3361 0.2333 0.4237 0.084 Uiso 1 1 calc R . .
C61 C 1.0736(3) 0.2817(3) 0.4884(2) 0.0275(9) Uani 1 1 d . . .
C62 C 1.0030(3) 0.2964(3) 0.5829(2) 0.0287(9) Uani 1 1 d . . .
H50A H 0.9715 0.3217 0.6168 0.034 Uiso 1 1 calc R . .
C63 C 1.0262(4) 0.2089(3) 0.5872(2) 0.0363(11) Uani 1 1 d . . .
H51A H 1.0137 0.1640 0.6238 0.044 Uiso 1 1 calc R . .
C64 C 1.1046(5) 0.1161(4) 0.5073(3) 0.0486(14) Uani 1 1 d . . .
H52A H 1.0946 0.0677 0.5438 0.073 Uiso 1 1 calc R . .
H52B H 1.1740 0.1194 0.4885 0.073 Uiso 1 1 calc R . .
H52C H 1.0669 0.1064 0.4764 0.073 Uiso 1 1 calc R . .

loop_
_atom_site_aniso_label
_atom_site_aniso_U_11
_atom_site_aniso_U_22
_atom_site_aniso_U_33
_atom_site_aniso_U_23
_atom_site_aniso_U_13
_atom_site_aniso_U_12
Cd1 0.0151(2) 0.0245(2) 0.0189(2) 0.00317(15) -0.00280(15) -0.00617(16)
Cd2 0.01678(17) 0.02663(18) 0.0659(3) 0.00221(16) -0.00034(16) -0.00114(13)
Cd3 0.02109(17) 0.02490(16) 0.03641(19) -0.00483(13) -0.01129(13) -0.00050(12)
Cd4 0.0132(2) 0.0254(2) 0.0242(2) 0.00513(16) -0.00251(16) -0.00487(16)
Cl1 0.0294(7) 0.0407(7) 0.1014(13) -0.0319(8) 0.0110(7) -0.0018(6)
Cl2 0.0302(6) 0.0277(5) 0.0380(6) -0.0010(4) -0.0065(5) -0.0019(4)
Cl3 0.0258(6) 0.0466(7) 0.0376(6) 0.0040(5) 0.0033(5) 0.0000(5)
Cl4 0.0319(7) 0.0390(7) 0.0584(8) 0.0085(6) 0.0117(6) -0.0035(5)
Cl5 0.0451(9) 0.0590(10) 0.1220(17) -0.0017(10) -0.0282(10) -0.0228(8)
Cl6 0.180(3) 0.0605(12) 0.234(4) 0.0558(18) -0.163(3) -0.0566(16)
O1 0.085(4) 0.057(3) 0.056(3) -0.012(2) -0.030(3) 0.004(3)
O2 0.059(3) 0.0329(19) 0.060(3) -0.0105(18) -0.004(2) -0.0068(18)
O3 0.0253(19) 0.062(2) 0.049(2) -0.0077(19) -0.0009(16) -0.0065(18)
O4 0.035(2) 0.086(3) 0.057(3) -0.027(2) 0.0052(19) -0.008(2)
O5 0.094(4) 0.040(2) 0.079(3) 0.009(2) -0.052(3) -0.006(2)
O6 0.057(3) 0.072(3) 0.060(3) 0.026(2) -0.026(2) -0.038(2)
O7 0.104(7) 0.088(6) 0.069(5) -0.014(4) 0.043(5) -0.004(5)
O7B 0.005(5) 0.107(13) 0.050(9) 0.012(9) -0.001(5) 0.016(6)
O8 0.037(4) 0.059(4) 0.105(6) -0.011(4) -0.025(4) 0.009(3)
O8B 0.064(11) 0.042(8) 0.068(10) -0.011(7) 0.023(9) -0.008(8)
O9 0.038(4) 0.101(6) 0.073(5) 0.016(4) -0.026(3) -0.021(4)
O9B 0.046(8) 0.079(10) 0.038(7) -0.005(7) -0.011(6) -0.020(8)
O11 0.054(3) 0.058(3) 0.088(4) -0.026(3) 0.007(3) 0.020(2)
O12 0.052(3) 0.088(4) 0.131(5) -0.065(4) 0.006(3) -0.009(3)
O13 0.046(3) 0.078(4) 0.152(6) -0.034(4) -0.022(3) 0.021(3)
O14 0.081(4) 0.085(4) 0.122(5) -0.045(4) 0.045(4) -0.038(3)
O10 0.064(4) 0.068(4) 0.233(10) 0.024(5) 0.036(5) 0.006(3)
O15 0.140(8) 0.212(10) 0.081(5) -0.001(6) -0.007(5) -0.058(7)
O16 0.096(5) 0.083(4) 0.114(5) 0.000(4) 0.023(4) 0.041(4)
O17 0.141(6) 0.096(4) 0.060(3) -0.021(3) 0.042(3) -0.070(4)
O18 0.44(3) 0.089(6) 0.171(10) 0.034(6) -0.060(13) -0.097(10)
O19 0.039(4) 0.53(3) 0.171(10) -0.081(13) -0.030(5) -0.025(8)
O20 0.053(4) 0.306(13) 0.172(8) 0.144(9) -0.037(5) -0.064(6)
O21 0.086(5) 0.230(10) 0.309(14) -0.189(11) -0.116(8) 0.075(6)
O22 0.181(9) 0.230(10) 0.083(5) -0.057(6) -0.070(6) 0.096(8)
O23 0.156(10) 0.276(15) 0.255(14) -0.150(12) -0.125(10) 0.074(10)
O24 0.230(13) 0.194(10) 0.151(9) 0.030(8) -0.095(9) -0.104(9)
O25 0.169(19) 0.103(12) 0.63(6) 0.11(2) -0.14(3) -0.055(13)
O1W 0.098(5) 0.115(5) 0.084(4) -0.015(4) -0.025(4) -0.025(4)
O2W 0.105(10) 0.076(7) 0.109(10) -0.020(7) -0.056(8) 0.004(7)
O3W 0.056(6) 0.088(7) 0.062(6) -0.018(5) -0.015(5) 0.003(5)
O4W 0.163(18) 0.163(16) 0.20(2) -0.132(16) 0.102(16) -0.115(15)
N1 0.021(2) 0.027(2) 0.081(4) -0.001(2) 0.001(2) -0.0037(17)
N2 0.051(3) 0.050(3) 0.038(2) 0.003(2) -0.010(2) -0.021(2)
N3 0.026(2) 0.040(2) 0.076(3) 0.000(2) -0.010(2) -0.002(2)
N4 0.030(2) 0.037(2) 0.052(3) -0.004(2) -0.002(2) 0.0095(19)
N5 0.020(2) 0.039(2) 0.065(3) 0.004(2) 0.005(2) -0.0053(18)
N6 0.021(2) 0.059(3) 0.058(3) 0.006(2) 0.008(2) -0.003(2)
N7 0.0173(18) 0.035(2) 0.0257(18) -0.0042(15) -0.0003(14) -0.0052(15)
N8 0.035(3) 0.059(3) 0.049(3) -0.028(2) 0.001(2) -0.004(2)
N9 0.0188(19) 0.0277(19) 0.051(2) -0.0087(18) 0.0002(17) -0.0020(16)
N10 0.0159(19) 0.031(2) 0.058(3) -0.0102(19) -0.0029(18) -0.0053(16)
N11 0.0235(19) 0.0269(18) 0.0252(18) 0.0063(15) -0.0032(15) -0.0061(15)
N12 0.033(2) 0.031(2) 0.032(2) 0.0139(17) -0.0019(17) -0.0099(18)
N13 0.025(2) 0.030(2) 0.047(2) 0.0118(18) -0.0117(18) -0.0054(17)
N14 0.086(4) 0.053(3) 0.051(3) 0.020(2) -0.052(3) -0.035(3)
N15 0.0202(19) 0.0269(19) 0.044(2) 0.0018(17) -0.0138(17) -0.0030(15)
N16 0.029(2) 0.044(3) 0.096(4) 0.022(3) -0.034(3) -0.013(2)
N17 0.021(2) 0.041(2) 0.071(3) -0.024(2) -0.011(2) 0.0002(18)
N18 0.025(2) 0.042(2) 0.068(3) -0.023(2) 0.002(2) -0.0092(19)
N19 0.025(2) 0.037(2) 0.060(3) -0.017(2) -0.011(2) -0.0058(18)
N20 0.0221(19) 0.0263(18) 0.041(2) -0.0097(16) -0.0040(16) -0.0040(15)
N21 0.025(2) 0.0262(18) 0.039(2) 0.0021(16) -0.0089(17) -0.0086(16)
N22 0.035(2) 0.045(2) 0.036(2) 0.0067(19) 0.0027(19) -0.017(2)
N23 0.0161(18) 0.0311(19) 0.0262(18) 0.0075(15) -0.0027(14) -0.0070(15)
N24 0.0132(18) 0.041(2) 0.049(2) -0.0031(19) -0.0009(17) -0.0082(17)
N25 0.0161(18) 0.0282(19) 0.044(2) -0.0025(16) -0.0109(16) -0.0001(15)
N26 0.0178(18) 0.0256(18) 0.034(2) 0.0010(15) -0.0047(15) 0.0024(15)
N27 0.0123(16) 0.0288(18) 0.0243(17) 0.0028(14) -0.0004(13) -0.0003(14)
N28 0.0188(18) 0.0311(19) 0.0286(19) -0.0039(15) -0.0023(15) -0.0026(15)
N29 0.0213(19) 0.0293(18) 0.033(2) -0.0021(15) -0.0092(16) -0.0019(15)
N30 0.0172(19) 0.051(3) 0.036(2) -0.0015(19) -0.0099(16) 0.0026(18)
N31 0.0183(18) 0.0276(18) 0.0300(19) 0.0054(15) -0.0047(15) -0.0021(15)
N32 0.033(2) 0.0294(19) 0.036(2) 0.0040(16) -0.0101(18) -0.0019(17)
C1 0.031(3) 0.025(2) 0.049(3) -0.007(2) -0.001(2) 0.003(2)
C2 0.052(4) 0.044(3) 0.043(3) -0.011(2) 0.000(3) -0.020(3)
C3 0.025(3) 0.034(3) 0.077(4) -0.016(3) 0.011(3) -0.009(2)
C4 0.139(11) 0.142(11) 0.102(8) 0.028(8) -0.053(8) -0.028(9)
C5 0.027(3) 0.034(3) 0.052(3) -0.005(2) -0.007(2) 0.002(2)
C6 0.022(3) 0.048(3) 0.090(5) 0.009(3) -0.003(3) -0.004(2)
C7 0.028(3) 0.049(3) 0.068(4) -0.003(3) -0.003(3) 0.000(2)
C8 0.055(5) 0.063(4) 0.105(6) 0.001(4) 0.012(4) 0.026(4)
C9 0.024(2) 0.042(3) 0.042(3) -0.005(2) 0.004(2) -0.005(2)
C10 0.016(3) 0.070(4) 0.093(5) 0.018(4) 0.006(3) -0.008(3)
C11 0.017(3) 0.062(4) 0.105(6) 0.019(4) -0.005(3) -0.002(3)
C12 0.041(3) 0.070(4) 0.043(3) -0.001(3) 0.012(3) -0.013(3)
C13 0.023(2) 0.033(2) 0.035(2) -0.0079(19) 0.0001(19) -0.0037(19)
C14 0.037(3) 0.066(4) 0.047(3) -0.026(3) -0.003(2) -0.008(3)
C15 0.023(2) 0.040(3) 0.041(3) -0.009(2) -0.008(2) -0.007(2)
C16 0.064(5) 0.091(5) 0.070(5) -0.052(4) 0.008(4) -0.003(4)
C17 0.016(2) 0.024(2) 0.041(3) 0.0015(18) -0.0026(18) -0.0045(17)
C18 0.029(3) 0.047(3) 0.065(4) -0.025(3) 0.002(3) -0.002(2)
C19 0.027(3) 0.044(3) 0.070(4) -0.026(3) -0.001(3) -0.008(2)
C20 0.020(2) 0.051(3) 0.064(4) -0.017(3) 0.001(2) -0.009(2)
C21 0.0151(19) 0.024(2) 0.027(2) 0.0033(16) -0.0039(16) -0.0028(16)
C22 0.047(3) 0.038(3) 0.020(2) 0.0046(19) -0.006(2) -0.020(2)
C23 0.052(3) 0.049(3) 0.024(2) 0.009(2) -0.001(2) -0.022(3)
C24 0.039(3) 0.031(3) 0.047(3) 0.016(2) 0.006(2) -0.007(2)
C25 0.033(3) 0.036(3) 0.048(3) 0.010(2) -0.026(2) -0.008(2)
C26 0.081(5) 0.048(3) 0.056(4) 0.022(3) -0.044(4) -0.023(3)
C27 0.043(3) 0.034(3) 0.058(4) 0.016(2) -0.020(3) -0.011(2)
C28 0.272(16) 0.074(5) 0.067(5) 0.023(4) -0.099(8) -0.095(8)
C29 0.029(3) 0.026(2) 0.065(3) 0.008(2) -0.026(2) -0.007(2)
C30 0.025(2) 0.032(2) 0.057(3) 0.012(2) -0.006(2) -0.010(2)
C31 0.023(3) 0.043(3) 0.097(5) 0.023(3) -0.015(3) -0.016(2)
C32 0.052(4) 0.059(4) 0.156(9) 0.036(5) -0.067(5) -0.019(4)
C33 0.019(2) 0.040(3) 0.059(3) -0.022(2) -0.006(2) -0.006(2)
C34 0.029(3) 0.058(4) 0.081(4) -0.031(3) 0.003(3) -0.006(3)
C35 0.028(3) 0.045(3) 0.082(4) -0.031(3) -0.006(3) 0.003(2)
C36 0.045(4) 0.040(3) 0.075(4) -0.017(3) 0.008(3) -0.014(3)
C37 0.026(2) 0.033(2) 0.043(3) -0.015(2) -0.007(2) 0.0027(19)
C38 0.017(2) 0.038(3) 0.050(3) -0.005(2) -0.003(2) -0.0004(19)
C39 0.029(3) 0.027(2) 0.045(3) -0.005(2) -0.002(2) 0.0000(19)
C40 0.036(3) 0.049(3) 0.049(3) -0.025(3) 0.000(2) -0.014(2)
C41 0.019(2) 0.036(2) 0.038(3) 0.000(2) -0.0024(19) -0.0089(19)
C42 0.054(4) 0.040(3) 0.049(3) 0.013(2) -0.009(3) -0.021(3)
C43 0.038(3) 0.027(2) 0.054(3) 0.003(2) -0.015(2) -0.012(2)
C44 0.053(4) 0.066(4) 0.034(3) 0.006(3) 0.013(3) -0.021(3)
C45 0.013(2) 0.034(2) 0.029(2) -0.0007(18) 0.0009(16) -0.0056(17)
C46 0.018(2) 0.038(3) 0.053(3) -0.006(2) -0.008(2) 0.000(2)
C47 0.019(2) 0.034(2) 0.035(2) 0.0042(19) -0.0016(18) -0.0014(18)
C48 0.013(2) 0.052(3) 0.060(3) -0.013(3) 0.003(2) -0.012(2)
C49 0.016(2) 0.026(2) 0.027(2) -0.0026(16) -0.0032(16) -0.0007(16)
C50 0.018(2) 0.037(3) 0.053(3) -0.003(2) -0.014(2) 0.000(2)
C51 0.021(2) 0.034(2) 0.048(3) -0.001(2) -0.015(2) -0.0005(19)
C52 0.020(2) 0.028(2) 0.045(3) 0.007(2) -0.006(2) -0.0005(18)
C53 0.018(2) 0.0238(19) 0.027(2) -0.0017(16) -0.0036(16) -0.0032(16)
C54 0.014(2) 0.036(2) 0.032(2) 0.0051(19) -0.0042(17) -0.0054(18)
C55 0.015(2) 0.037(2) 0.029(2) -0.0013(18) 0.0004(17) -0.0019(18)
C56 0.033(3) 0.054(3) 0.024(2) -0.004(2) -0.0067(19) 0.006(2)
C57 0.028(2) 0.027(2) 0.030(2) -0.0009(17) -0.0098(18) -0.0019(18)
C58 0.028(2) 0.041(3) 0.028(2) -0.004(2) -0.0059(19) 0.001(2)
C59 0.029(3) 0.052(3) 0.040(3) -0.008(2) -0.004(2) 0.005(2)
C60 0.020(3) 0.097(5) 0.046(3) 0.001(3) -0.012(2) 0.002(3)
C61 0.016(2) 0.028(2) 0.035(2) 0.0051(18) -0.0104(18) -0.0043(17)
C62 0.025(2) 0.033(2) 0.024(2) 0.0043(17) -0.0036(17) -0.0078(19)
C63 0.040(3) 0.030(2) 0.034(3) 0.0079(19) -0.010(2) -0.006(2)
C64 0.058(4) 0.035(3) 0.049(3) 0.002(2) -0.017(3) 0.009(3)

loop_
_atom_type_symbol
_atom_type_description
_atom_type_scat_dispersion_real
_atom_type_scat_dispersion_imag
_atom_type_scat_source
C C 0.0033 0.0016 'International Tables Vol C Tables 4.2.6.8 and 6.1.1.4'
H H 0.0000 0.0000 'International Tables Vol C Tables 4.2.6.8 and 6.1.1.4'
N N 0.0061 0.0033 'International Tables Vol C Tables 4.2.6.8 and 6.1.1.4'
O O 0.0106 0.0060 'International Tables Vol C Tables 4.2.6.8 and 6.1.1.4'
Cl Cl 0.1484 0.1585 'International Tables Vol C Tables 4.2.6.8 and 6.1.1.4'
Cd Cd -0.8075 1.2024 'International Tables Vol C Tables 4.2.6.8 and 6.1.1.4'

loop_
_geom_angle_atom_site_label_1
_geom_angle_atom_site_label_2
_geom_angle_atom_site_label_3
_geom_angle
_geom_angle_site_symmetry_1
_geom_angle_site_symmetry_3
_geom_angle_publ_flag
N11 Cd1 N11 180.000(1) 2_675 . ?
N11 Cd1 N15 90.03(13) 2_675 . ?
N11 Cd1 N15 89.97(13) . . ?
N11 Cd1 N15 89.97(13) 2_675 2_675 ?
N11 Cd1 N15 90.03(13) . 2_675 ?
N15 Cd1 N15 180.00(19) . 2_675 ?
N11 Cd1 N7 89.17(13) 2_675 . ?
N11 Cd1 N7 90.83(13) . . ?
N15 Cd1 N7 87.59(13) . . ?
N15 Cd1 N7 92.41(13) 2_675 . ?
N11 Cd1 N7 90.83(13) 2_675 2_675 ?
N11 Cd1 N7 89.17(13) . 2_675 ?
N15 Cd1 N7 92.41(13) . 2_675 ?
N15 Cd1 N7 87.59(13) 2_675 2_675 ?
N7 Cd1 N7 180.00(11) . 2_675 ?
N5 Cd2 N13 105.71(17) 2_675 . ?
N5 Cd2 N1 155.65(18) 2_675 . ?
N13 Cd2 N1 94.79(17) . . ?
N5 Cd2 N9 104.11(16) 2_675 . ?
N13 Cd2 N9 98.07(15) . . ?
N1 Cd2 N9 85.46(15) . . ?
N5 Cd2 N3 95.90(17) 2_675 . ?
N13 Cd2 N3 86.42(17) . . ?
N1 Cd2 N3 72.00(16) . . ?
N9 Cd2 N3 157.34(15) . . ?
N5 Cd2 O11 80.15(18) 2_675 . ?
N13 Cd2 O11 173.63(15) . . ?
N1 Cd2 O11 78.94(18) . . ?
N9 Cd2 O11 82.66(15) . . ?
N3 Cd2 O11 90.52(17) . . ?
N25 Cd3 N29 101.84(14) . . ?
N25 Cd3 N21 103.03(15) . . ?
N29 Cd3 N21 103.63(14) . . ?
N25 Cd3 N17 96.67(14) . . ?
N29 Cd3 N17 158.38(14) . . ?
N21 Cd3 N17 82.73(16) . . ?
N25 Cd3 N19 159.93(15) . . ?
N29 Cd3 N19 85.99(14) . . ?
N21 Cd3 N19 92.84(15) . . ?
N17 Cd3 N19 72.96(14) . . ?
N25 Cd3 O1 83.95(15) . . ?
N29 Cd3 O1 89.83(16) . . ?
N21 Cd3 O1 162.98(16) . . ?
N17 Cd3 O1 81.04(18) . . ?
N19 Cd3 O1 77.56(16) . . ?
N23 Cd4 N23 180.00(17) 2_766 . ?
N23 Cd4 N27 89.04(12) 2_766 . ?
N23 Cd4 N27 90.96(13) . . ?
N23 Cd4 N27 90.96(13) 2_766 2_766 ?
N23 Cd4 N27 89.04(12) . 2_766 ?
N27 Cd4 N27 180.000(1) . 2_766 ?
N23 Cd4 N31 90.66(13) 2_766 2_766 ?
N23 Cd4 N31 89.34(13) . 2_766 ?
N27 Cd4 N31 89.24(13) . 2_766 ?
N27 Cd4 N31 90.76(13) 2_766 2_766 ?
N23 Cd4 N31 89.34(13) 2_766 . ?
N23 Cd4 N31 90.66(13) . . ?
N27 Cd4 N31 90.76(13) . . ?
N27 Cd4 N31 89.24(13) 2_766 . ?
N31 Cd4 N31 180.000(1) 2_766 . ?
O12 Cl1 O13 109.3(4) . . ?
O12 Cl1 O11 109.5(3) . . ?
O13 Cl1 O11 109.3(4) . . ?
O12 Cl1 O14 109.7(4) . . ?
O13 Cl1 O14 109.3(4) . . ?
O11 Cl1 O14 109.7(3) . . ?
O4 Cl2 O2 110.9(3) . . ?
O4 Cl2 O5 111.5(3) . . ?
O2 Cl2 O5 108.2(3) . . ?
O4 Cl2 O3 108.3(3) . . ?
O2 Cl2 O3 110.0(3) . . ?
O5 Cl2 O3 107.8(3) . . ?
O7B Cl3 O8 146.2(8) . . ?
O7B Cl3 O8B 111.3(12) . . ?
O8 Cl3 O8B 44.7(8) . . ?
O7B Cl3 O7 52.1(8) . . ?
O8 Cl3 O7 114.0(6) . . ?
O8B Cl3 O7 121.4(7) . . ?
O7B Cl3 O6 104.4(8) . . ?
O8 Cl3 O6 108.9(4) . . ?
O8B Cl3 O6 121.3(6) . . ?
O7 Cl3 O6 117.3(5) . . ?
O7B Cl3 O9B 109.7(10) . . ?
O8 Cl3 O9B 68.3(7) . . ?
O8B Cl3 O9B 106.8(10) . . ?
O7 Cl3 O9B 57.7(7) . . ?
O6 Cl3 O9B 102.9(6) . . ?
O7B Cl3 O9 58.6(9) . . ?
O8 Cl3 O9 105.9(5) . . ?
O8B Cl3 O9 61.3(10) . . ?
O7 Cl3 O9 104.0(6) . . ?
O6 Cl3 O9 105.6(3) . . ?
O9B Cl3 O9 151.1(6) . . ?
O10 Cl4 O17 119.1(5) . . ?
O10 Cl4 O16 118.7(4) . . ?
O17 Cl4 O16 118.7(4) . . ?
O10 Cl4 O15 91.9(7) . . ?
O17 Cl4 O15 101.0(4) . . ?
O16 Cl4 O15 95.8(5) . . ?
O10 Cl4 O4W 72.4(10) . . ?
O17 Cl4 O4W 92.9(7) . . ?
O16 Cl4 O4W 86.1(9) . . ?
O15 Cl4 O4W 162.8(11) . . ?
O20 Cl5 O19 114.8(7) . . ?
O20 Cl5 O18 114.8(10) . . ?
O19 Cl5 O18 103.8(11) . . ?
O20 Cl5 O21 108.2(8) . . ?
O19 Cl5 O21 113.1(7) . . ?
O18 Cl5 O21 101.5(8) . . ?
O25 Cl6 O22 123.0(14) . . ?
O25 Cl6 O23 103.4(12) . . ?
O22 Cl6 O23 120.6(9) . . ?
O25 Cl6 O24 112.5(19) . . ?
O22 Cl6 O24 94.3(6) . . ?
O23 Cl6 O24 100.3(6) . . ?
O7B O7 Cl3 59.5(7) . . ?
O7B O7 O9B 124.3(10) . . ?
Cl3 O7 O9B 65.0(7) . . ?
O7 O7B Cl3 68.5(7) . . ?
O7 O7B O9 126.1(13) . . ?
Cl3 O7B O9 68.6(8) . . ?
O8B O8 Cl3 69.2(9) . . ?
O8B O8 O9B 120.3(11) . . ?
Cl3 O8 O9B 59.9(6) . . ?
O8 O8B Cl3 66.1(10) . . ?
O8 O8B O9 129.2(14) . . ?
Cl3 O8B O9 63.2(7) . . ?
O7B O9 O8B 101.3(10) . . ?
O7B O9 Cl3 52.8(6) . . ?
O8B O9 Cl3 55.5(7) . . ?
O7 O9B Cl3 57.3(6) . . ?
O7 O9B O8 100.0(9) . . ?
Cl3 O9B O8 51.8(5) . . ?
Cl1 O11 Cd2 137.6(3) . . ?
Cl4 O10 O4W 58.4(6) . . ?
O2W O3W C4 170.5(11) . . ?
Cl4 O4W O10 49.2(8) . . ?
C1 N1 C3 106.8(5) . . ?
C1 N1 Cd2 115.8(3) . . ?
C3 N1 Cd2 134.0(4) . . ?
C1 N2 C4 131.3(7) . . ?
C1 N2 C2 105.8(5) . . ?
C4 N2 C2 121.4(7) . . ?
C5 N3 C6 105.6(5) . . ?
C5 N3 Cd2 109.5(3) . . ?
C6 N3 Cd2 143.1(4) . . ?
C7 N4 C5 107.3(4) . . ?
C7 N4 C8 124.9(5) . . ?
C5 N4 C8 126.8(5) . . ?
C9 N5 C11 105.3(5) . . ?
C9 N5 Cd2 127.9(3) . 2_675 ?
C11 N5 Cd2 126.0(4) . 2_675 ?
C10 N6 C9 107.4(5) . . ?
C10 N6 C12 124.6(5) . . ?
C9 N6 C12 128.1(5) . . ?
C13 N7 C15 105.7(4) . . ?
C13 N7 Cd1 136.1(3) . . ?
C15 N7 Cd1 118.2(3) . . ?
C13 N8 C14 108.2(4) . . ?
C13 N8 C16 124.8(5) . . ?
C14 N8 C16 127.0(5) . . ?
C17 N9 C18 105.5(4) . . ?
C17 N9 Cd2 132.1(3) . . ?
C18 N9 Cd2 120.8(3) . . ?
C17 N10 C19 106.7(4) . . ?
C17 N10 C20 128.2(4) . . ?
C19 N10 C20 125.1(4) . . ?
C21 N11 C22 105.9(4) . . ?
C21 N11 Cd1 139.4(3) . . ?
C22 N11 Cd1 114.5(3) . . ?
C23 N12 C21 107.5(4) . . ?
C23 N12 C24 124.9(4) . . ?
C21 N12 C24 127.5(5) . . ?
C25 N13 C27 105.5(5) . . ?
C25 N13 Cd2 128.7(4) . . ?
C27 N13 Cd2 125.2(4) . . ?
C25 N14 C26 107.3(5) . . ?
C25 N14 C28 127.1(5) . . ?
C26 N14 C28 125.3(6) . . ?
C29 N15 C30 104.7(4) . . ?
C29 N15 Cd1 137.3(3) . . ?
C30 N15 Cd1 117.9(3) . . ?
C29 N16 C31 106.5(4) . . ?
C29 N16 C32 127.6(5) . . ?
C31 N16 C32 125.8(6) . . ?
C33 N17 C35 105.5(5) . . ?
C33 N17 Cd3 110.4(3) . . ?
C35 N17 Cd3 134.8(4) . . ?
C33 N18 C34 107.4(5) . . ?
C33 N18 C36 129.3(5) . . ?
C34 N18 C36 123.0(5) . . ?
C37 N19 C38 105.7(4) . . ?
C37 N19 Cd3 107.7(3) . . ?
C38 N19 Cd3 131.1(3) . . ?
C37 N20 C39 107.4(4) . . ?
C37 N20 C40 128.0(4) . . ?
C39 N20 C40 124.3(4) . . ?
C41 N21 C43 106.0(4) . . ?
C41 N21 Cd3 130.6(3) . . ?
C43 N21 Cd3 121.9(4) . . ?
C41 N22 C42 106.9(5) . . ?
C41 N22 C44 126.9(5) . . ?
C42 N22 C44 126.3(5) . . ?
C45 N23 C47 104.7(4) . . ?
C45 N23 Cd4 138.8(3) . . ?
C47 N23 Cd4 116.1(3) . . ?
C45 N24 C46 107.8(4) . . ?
C45 N24 C48 128.2(4) . . ?
C46 N24 C48 124.0(4) . . ?
C49 N25 C50 105.6(4) . . ?
C49 N25 Cd3 131.6(3) . . ?
C50 N25 Cd3 122.4(3) . . ?
C49 N26 C51 106.6(4) . . ?
C49 N26 C52 127.4(4) . . ?
C51 N26 C52 125.9(4) . . ?
C53 N27 C54 105.1(4) . . ?
C53 N27 Cd4 137.7(3) . . ?
C54 N27 Cd4 117.0(3) . . ?
C53 N28 C55 107.9(4) . . ?
C53 N28 C56 125.8(4) . . ?
C55 N28 C56 126.3(4) . . ?
C57 N29 C58 105.5(4) . . ?
C57 N29 Cd3 127.7(3) . . ?
C58 N29 Cd3 126.2(3) . . ?
C57 N30 C59 108.0(4) . . ?
C57 N30 C60 126.9(4) . . ?
C59 N30 C60 125.1(4) . . ?
C61 N31 C62 105.7(4) . . ?
C61 N31 Cd4 137.1(3) . . ?
C62 N31 Cd4 117.2(3) . . ?
C61 N32 C63 106.9(4) . . ?
C61 N32 C64 126.3(4) . . ?
C63 N32 C64 126.7(4) . . ?
N1 C1 N2 111.4(5) . . ?
N1 C1 C5 120.4(5) . . ?
N2 C1 C5 128.1(5) . . ?
C3 C2 N2 106.9(5) . . ?
C2 C3 N1 109.1(5) . . ?
N2 C4 O3W 137.5(10) . . ?
N3 C5 N4 110.7(5) . . ?
N3 C5 C1 120.2(5) . . ?
N4 C5 C1 129.2(5) . . ?
C7 C6 N3 110.0(5) . . ?
N4 C7 C6 106.4(5) . . ?
N5 C9 N6 110.4(5) . . ?
N5 C9 C13 125.8(5) . . ?
N6 C9 C13 123.2(5) . . ?
C11 C10 N6 107.0(5) . . ?
C10 C11 N5 110.0(6) . . ?
N7 C13 N8 110.6(4) . . ?
N7 C13 C9 127.1(4) . . ?
N8 C13 C9 122.3(4) . . ?
N8 C14 C15 105.9(5) . . ?
N7 C15 C14 109.7(5) . . ?
N9 C17 N10 111.3(4) . . ?
N9 C17 C21 126.1(4) . . ?
N10 C17 C21 122.4(4) . . ?
C19 C18 N9 109.9(5) . . ?
C18 C19 N10 106.6(5) . . ?
N11 C21 N12 110.1(4) . . ?
N11 C21 C17 128.4(4) . . ?
N12 C21 C17 121.3(4) . . ?
C23 C22 N11 109.6(4) . . ?
C22 C23 N12 106.9(4) . . ?
N13 C25 N14 110.7(5) . . ?
N13 C25 C29 124.3(5) . . ?
N14 C25 C29 124.4(5) . . ?
C27 C26 N14 106.3(6) . . ?
C26 C27 N13 110.1(5) . . ?
N15 C29 N16 111.1(5) . . ?
N15 C29 C25 127.6(5) . . ?
N16 C29 C25 121.3(4) . . ?
C31 C30 N15 110.4(5) . . ?
C30 C31 N16 107.2(5) . . ?
N17 C33 N18 110.7(5) . . ?
N17 C33 C37 119.5(5) . . ?
N18 C33 C37 129.6(5) . . ?
C35 C34 N18 106.6(5) . . ?
C34 C35 N17 109.8(5) . . ?
N20 C37 N19 110.5(4) . . ?
N20 C37 C33 129.8(4) . . ?
N19 C37 C33 119.5(4) . . ?
C39 C38 N19 110.2(4) . . ?
C38 C39 N20 106.2(4) . . ?
N21 C41 N22 110.5(4) . . ?
N21 C41 C45 125.7(4) . 2_766 ?
N22 C41 C45 123.2(5) . 2_766 ?
C43 C42 N22 107.5(5) . . ?
C42 C43 N21 109.1(5) . . ?
N23 C45 N24 111.3(4) . . ?
N23 C45 C41 127.6(4) . 2_766 ?
N24 C45 C41 120.7(4) . 2_766 ?
C47 C46 N24 106.1(4) . . ?
C46 C47 N23 110.1(4) . . ?
N25 C49 N26 111.4(4) . . ?
N25 C49 C53 125.0(4) . . ?
N26 C49 C53 123.2(4) . . ?
C51 C50 N25 109.5(4) . . ?
C50 C51 N26 106.9(4) . . ?
N27 C53 N28 110.7(4) . . ?
N27 C53 C49 128.3(4) . . ?
N28 C53 C49 120.8(4) . . ?
C55 C54 N27 110.0(4) . . ?
C54 C55 N28 106.3(4) . . ?
N29 C57 N30 110.2(4) . . ?
N29 C57 C61 125.0(4) . . ?
N30 C57 C61 124.6(4) . . ?
C59 C58 N29 109.8(4) . . ?
C58 C59 N30 106.4(5) . . ?
N31 C61 N32 110.7(4) . . ?
N31 C61 C57 128.3(4) . . ?
N32 C61 C57 121.1(4) . . ?
C63 C62 N31 110.2(4) . . ?
C62 C63 N32 106.6(4) . . ?

loop_
_geom_bond_atom_site_label_1
_geom_bond_atom_site_label_2
_geom_bond_distance
_geom_bond_site_symmetry_2
_geom_bond_publ_flag
Cd1 N11 2.360(3) 2_675 ?
Cd1 N11 2.360(3) . ?
Cd1 N15 2.395(4) . ?
Cd1 N15 2.395(4) 2_675 ?
Cd1 N7 2.418(4) . ?
Cd1 N7 2.418(4) 2_675 ?
Cd2 N5 2.242(4) 2_675 ?
Cd2 N13 2.283(5) . ?
Cd2 N1 2.290(4) . ?
Cd2 N9 2.329(4) . ?
Cd2 N3 2.476(5) . ?
Cd2 O11 2.622(5) . ?
Cd3 N25 2.278(4) . ?
Cd3 N29 2.279(4) . ?
Cd3 N21 2.290(4) . ?
Cd3 N17 2.413(4) . ?
Cd3 N19 2.456(4) . ?
Cd3 O1 2.476(5) . ?
Cd4 N23 2.365(4) 2_766 ?
Cd4 N23 2.365(4) . ?
Cd4 N27 2.394(4) . ?
Cd4 N27 2.394(4) 2_766 ?
Cd4 N31 2.402(4) 2_766 ?
Cd4 N31 2.402(4) . ?
Cl1 O12 1.406(6) . ?
Cl1 O13 1.422(7) . ?
Cl1 O11 1.428(4) . ?
Cl1 O14 1.433(6) . ?
Cl2 O4 1.426(4) . ?
Cl2 O2 1.429(4) . ?
Cl2 O5 1.431(4) . ?
Cl2 O3 1.441(4) . ?
Cl3 O7B 1.302(11) . ?
Cl3 O8 1.375(7) . ?
Cl3 O8B 1.406(15) . ?
Cl3 O7 1.407(7) . ?
Cl3 O6 1.429(4) . ?
Cl3 O9B 1.514(13) . ?
Cl3 O9 1.522(7) . ?
Cl4 O10 1.361(7) . ?
Cl4 O17 1.387(5) . ?
Cl4 O16 1.388(6) . ?
Cl4 O15 1.532(9) . ?
Cl4 O4W 1.531(18) . ?
Cl5 O20 1.294(8) . ?
Cl5 O19 1.317(9) . ?
Cl5 O18 1.343(10) . ?
Cl5 O21 1.394(9) . ?
Cl6 O25 1.251(17) . ?
Cl6 O22 1.321(7) . ?
Cl6 O23 1.392(12) . ?
Cl6 O24 1.679(14) . ?
O7 O7B 1.192(17) . ?
O7 O9B 1.413(18) . ?
O7B O9 1.40(2) . ?
O8 O8B 1.06(2) . ?
O8 O9B 1.626(17) . ?
O8B O9 1.50(2) . ?
O10 O4W 1.71(3) . ?
O2W O3W 1.475(16) . ?
O3W C4 1.782(16) . ?
N1 C1 1.305(7) . ?
N1 C3 1.375(6) . ?
N2 C1 1.358(7) . ?
N2 C4 1.374(11) . ?
N2 C2 1.392(8) . ?
N3 C5 1.318(7) . ?
N3 C6 1.370(7) . ?
N4 C7 1.352(7) . ?
N4 C5 1.365(7) . ?
N4 C8 1.460(8) . ?
N5 C9 1.320(7) . ?
N5 C11 1.392(7) . ?
N5 Cd2 2.242(4) 2_675 ?
N6 C10 1.357(8) . ?
N6 C9 1.368(6) . ?
N6 C12 1.440(8) . ?
N7 C13 1.340(6) . ?
N7 C15 1.374(6) . ?
N8 C13 1.357(7) . ?
N8 C14 1.360(8) . ?
N8 C16 1.486(8) . ?
N9 C17 1.322(6) . ?
N9 C18 1.392(7) . ?
N10 C17 1.359(6) . ?
N10 C19 1.388(7) . ?
N10 C20 1.461(6) . ?
N11 C21 1.332(6) . ?
N11 C22 1.377(6) . ?
N12 C23 1.358(7) . ?
N12 C21 1.365(6) . ?
N12 C24 1.478(6) . ?
N13 C25 1.335(7) . ?
N13 C27 1.374(7) . ?
N14 C25 1.349(8) . ?
N14 C26 1.377(7) . ?
N14 C28 1.462(9) . ?
N15 C29 1.338(6) . ?
N15 C30 1.366(6) . ?
N16 C29 1.352(7) . ?
N16 C31 1.362(8) . ?
N16 C32 1.477(7) . ?
N17 C33 1.340(7) . ?
N17 C35 1.373(7) . ?
N18 C33 1.356(7) . ?
N18 C34 1.367(8) . ?
N18 C36 1.455(7) . ?
N19 C37 1.344(6) . ?
N19 C38 1.375(7) . ?
N20 C37 1.342(6) . ?
N20 C39 1.390(6) . ?
N20 C40 1.472(6) . ?
N21 C41 1.327(7) . ?
N21 C43 1.395(6) . ?
N22 C41 1.368(6) . ?
N22 C42 1.374(8) . ?
N22 C44 1.453(8) . ?
N23 C45 1.331(6) . ?
N23 C47 1.390(6) . ?
N24 C45 1.352(6) . ?
N24 C46 1.365(7) . ?
N24 C48 1.459(6) . ?
N25 C49 1.320(6) . ?
N25 C50 1.380(6) . ?
N26 C49 1.359(5) . ?
N26 C51 1.368(6) . ?
N26 C52 1.466(6) . ?
N27 C53 1.335(6) . ?
N27 C54 1.382(5) . ?
N28 C53 1.354(6) . ?
N28 C55 1.360(6) . ?
N28 C56 1.471(6) . ?
N29 C57 1.347(6) . ?
N29 C58 1.371(6) . ?
N30 C57 1.351(6) . ?
N30 C59 1.362(7) . ?
N30 C60 1.481(6) . ?
N31 C61 1.331(6) . ?
N31 C62 1.370(6) . ?
N32 C61 1.364(6) . ?
N32 C63 1.372(7) . ?
N32 C64 1.456(7) . ?
C1 C5 1.459(7) . ?
C2 C3 1.345(9) . ?
C6 C7 1.356(8) . ?
C9 C13 1.456(7) . ?
C10 C11 1.336(10) . ?
C14 C15 1.381(8) . ?
C17 C21 1.469(7) . ?
C18 C19 1.342(8) . ?
C22 C23 1.355(6) . ?
C25 C29 1.479(7) . ?
C26 C27 1.348(9) . ?
C30 C31 1.339(8) . ?
C33 C37 1.462(7) . ?
C34 C35 1.364(9) . ?
C38 C39 1.345(7) . ?
C41 C45 1.466(7) 2_766 ?
C42 C43 1.345(9) . ?
C45 C41 1.466(7) 2_766 ?
C46 C47 1.359(7) . ?
C49 C53 1.474(6) . ?
C50 C51 1.354(7) . ?
C54 C55 1.357(6) . ?
C57 C61 1.464(7) . ?
C58 C59 1.362(7) . ?
C62 C63 1.352(7) . ?
